data_4127983
loop_
_publ_author_name
'Sakata, Yoko'
'Tamiya, Munehiro'
'Okada, Masahiro'
'Akine, Shigehisa'

_publ_section_title
;
 Switching of <i>Recognition First</i> and <i>Reaction First</i>
 Mechanisms in Host-Guest Binding Associated with Chemical Reactions.
;
_journal_issue 39
_journal_name_full 'Journal of the American Chemical Society'
_journal_page_first 15597
_journal_page_last 15604
_journal_paper_doi 10.1021/jacs.9b06926
_journal_volume 141
_journal_year 2019
_chemical_formula_moiety C57H68Co2F3N6NaO15S
_chemical_formula_sum 'C57 H68 Co2 F3 N6 Na O15 S'
_chemical_formula_weight 1307.08
_chemical_name_common '[LCo2Na(C5H11N)2(MeO)2(MeOH)2](CF3SO3)(MeOH)2'
_space_group_crystal_system monoclinic
_space_group_IT_number 15
_space_group_name_Hall '-C 2yc'
_space_group_name_H-M_alt 'C 1 2/c 1'
_symmetry_space_group_name_Hall '-C 2yc'
_symmetry_space_group_name_H-M 'C 1 2/c 1'
_atom_sites_solution_hydrogens mixed
_audit_creation_method SHELXL-2014/7
_cell_angle_alpha 90
_cell_angle_beta 106.945(4)
_cell_angle_gamma 90
_cell_formula_units_Z 4
_cell_length_a 20.5672(12)
_cell_length_b 15.4382(9)
_cell_length_c 19.5237(10)
_cell_measurement_reflns_used 22098
_cell_measurement_temperature 90
_cell_measurement_theta_max 67.142
_cell_measurement_theta_min 3.639
_cell_volume 5930.0(6)
_computing_cell_refinement 'APEX2 v2015.9 (Bruker AXS)'
_computing_data_collection 'Bruker Instrument Service V4.2.9 '
_computing_data_reduction 'SAINT V8.34A (Bruker AXS Inc., 2013)'
_computing_molecular_graphics ORTEP-3
_computing_publication_material ORTEP-3
_computing_structure_refinement 'SHELXL-2014 (Sheldrick, 2014)'
_computing_structure_solution 'SHELXT (Sheldrick, 2013)'
_diffrn_ambient_temperature 90
_diffrn_detector_area_resol_mean 10.4167
_diffrn_measured_fraction_theta_full 0.996
_diffrn_measured_fraction_theta_max 0.996
_diffrn_measurement_device_type 'Bruker D8 goniometer'
_diffrn_measurement_method 'phi and omega scans'
_diffrn_radiation_monochromator 'multilayered conforcal mirror'
_diffrn_radiation_type CuK\a
_diffrn_radiation_wavelength 1.54178
_diffrn_reflns_av_R_equivalents 0.0731
_diffrn_reflns_av_unetI/netI 0.0589
_diffrn_reflns_Laue_measured_fraction_full 0.996
_diffrn_reflns_Laue_measured_fraction_max 0.996
_diffrn_reflns_limit_h_max 24
_diffrn_reflns_limit_h_min -24
_diffrn_reflns_limit_k_max 18
_diffrn_reflns_limit_k_min -18
_diffrn_reflns_limit_l_max 23
_diffrn_reflns_limit_l_min -21
_diffrn_reflns_number 22098
_diffrn_reflns_point_group_measured_fraction_full 0.996
_diffrn_reflns_point_group_measured_fraction_max 0.996
_diffrn_reflns_theta_full 67.142
_diffrn_reflns_theta_max 67.142
_diffrn_reflns_theta_min 3.639
_diffrn_source 'rotating anode'
_diffrn_source_type 'Bruker Turbo X-ray Source'
_exptl_absorpt_coefficient_mu 5.475
_exptl_absorpt_correction_T_max 0.898
_exptl_absorpt_correction_T_min 0.72
_exptl_absorpt_correction_type multi-scan
_exptl_absorpt_process_details
;
SADABS Sheldrick 1996
;
_exptl_crystal_colour red
_exptl_crystal_density_diffrn 1.464
_exptl_crystal_description needle
_exptl_crystal_F_000 2720
_exptl_crystal_size_max 0.340
_exptl_crystal_size_mid 0.030
_exptl_crystal_size_min 0.020
_refine_diff_density_max 0.686
_refine_diff_density_min -0.466
_refine_diff_density_rms 0.078
_refine_ls_extinction_method none
_refine_ls_goodness_of_fit_ref 1.042
_refine_ls_hydrogen_treatment mixed
_refine_ls_matrix_type full
_refine_ls_number_parameters 450
_refine_ls_number_reflns 5301
_refine_ls_number_restraints 53
_refine_ls_restrained_S_all 1.046
_refine_ls_R_factor_all 0.0805
_refine_ls_R_factor_gt 0.0588
_refine_ls_shift/su_max 0.000
_refine_ls_shift/su_mean 0.000
_refine_ls_structure_factor_coef Fsqd
_refine_ls_weighting_details 'w=1/[\s^2^(Fo^2^)+(0.0946P)^2^+6.4627P] where P=(Fo^2^+2Fc^2^)/3'
_refine_ls_weighting_scheme calc
_refine_ls_wR_factor_gt 0.1518
_refine_ls_wR_factor_ref 0.1661
_reflns_Friedel_coverage 0.000
_reflns_number_gt 4010
_reflns_number_total 5301
_reflns_threshold_expression 'I > 2\s'
_cod_data_source_file ja9b06926_si_004.cif
_cod_data_source_block tmy004d
_cod_database_code 4127983
_shelx_shelxl_version_number 2014/7
_shelx_space_group_comment
;
The symmetry employed for this shelxl refinement is uniquely defined
by the following loop, which should always be used as a source of
symmetry information in preference to the above space-group names.
They are only intended as comments.
;
_shelx_estimated_absorpt_t_min 0.258
_shelx_estimated_absorpt_t_max 0.898

loop_
_space_group_symop_operation_xyz
'x, y, z'
'-x, y, -z+1/2'
'x+1/2, y+1/2, z'
'-x+1/2, y+1/2, -z+1/2'
'-x, -y, -z'
'x, -y, z-1/2'
'-x+1/2, -y+1/2, -z'
'x+1/2, -y+1/2, z-1/2'

loop_
_atom_site_label
_atom_site_type_symbol
_atom_site_fract_x
_atom_site_fract_y
_atom_site_fract_z
_atom_site_U_iso_or_equiv
_atom_site_adp_type
_atom_site_occupancy
_atom_site_site_symmetry_order
_atom_site_calc_flag
_atom_site_refinement_flags_posn
_atom_site_refinement_flags_adp
_atom_site_refinement_flags_occupancy
_atom_site_disorder_assembly
_atom_site_disorder_group
Co1 Co 0.36953(3) 0.59442(4) 0.35292(3) 0.03052(19) Uani 1 1 d . . . . .
Na1 Na 0.5000 0.5000 0.5000 0.0410(5) Uani 1 2 d S . P . .
C1 C 0.34219(19) 0.4260(3) 0.50611(19) 0.0341(8) Uani 1 1 d . . . . .
C2 C 0.32704(18) 0.4816(3) 0.44535(19) 0.0319(8) Uani 1 1 d . . . . .
C3 C 0.25830(19) 0.5092(3) 0.4177(2) 0.0350(8) Uani 1 1 d . . . . .
C4 C 0.2097(2) 0.4850(3) 0.4526(2) 0.0399(9) Uani 1 1 d . . . . .
H1 H 0.1640 0.5038 0.4338 0.048 Uiso 1 1 calc R U . . .
C5 C 0.2275(2) 0.4349(3) 0.5132(2) 0.0409(9) Uani 1 1 d . . . . .
H2 H 0.1947 0.4210 0.5371 0.049 Uiso 1 1 calc R U . . .
C6 C 0.2943(2) 0.4043(3) 0.5397(2) 0.0388(9) Uani 1 1 d . . . . .
H3 H 0.3065 0.3685 0.5810 0.047 Uiso 1 1 calc R U . . .
O1 O 0.37623(12) 0.50162(18) 0.41829(13) 0.0346(6) Uani 1 1 d . . . . .
C7 C 0.23480(19) 0.5588(3) 0.3537(2) 0.0367(8) Uani 1 1 d . . . . .
H4 H 0.1872 0.5669 0.3346 0.044 Uiso 1 1 calc R U . . .
N1 N 0.27361(16) 0.5935(2) 0.31987(16) 0.0344(7) Uani 1 1 d . . . . .
C8 C 0.2478(2) 0.6427(3) 0.2565(2) 0.0375(9) Uani 1 1 d . . . . .
C9 C 0.1810(2) 0.6400(3) 0.2118(2) 0.0419(9) Uani 1 1 d . . . . .
H5 H 0.1485 0.6023 0.2219 0.050 Uiso 1 1 calc R U . . .
C10 C 0.1634(2) 0.6939(3) 0.1522(2) 0.0453(10) Uani 1 1 d . . . . .
H6 H 0.1183 0.6924 0.1210 0.054 Uiso 1 1 calc R U . . .
C11 C 0.2104(2) 0.7497(3) 0.1375(2) 0.0418(10) Uani 1 1 d . . . . .
H7 H 0.1970 0.7870 0.0971 0.050 Uiso 1 1 calc R U . . .
C12 C 0.2767(2) 0.7513(3) 0.1814(2) 0.0384(9) Uani 1 1 d . . . . .
H8 H 0.3090 0.7894 0.1713 0.046 Uiso 1 1 calc R U . . .
C13 C 0.29568(19) 0.6967(3) 0.24034(19) 0.0339(8) Uani 1 1 d . . . . .
N2 N 0.36191(16) 0.6879(2) 0.28874(15) 0.0337(7) Uani 1 1 d . . . . .
C14 C 0.4091(2) 0.7446(3) 0.2926(2) 0.0377(9) Uani 1 1 d . . . . .
H9 H 0.3983 0.7926 0.2608 0.045 Uiso 1 1 calc R U . . .
C15 C 0.4764(2) 0.7409(3) 0.34111(19) 0.0354(8) Uani 1 1 d . . . . .
C16 C 0.50114(19) 0.6663(3) 0.38399(18) 0.0330(8) Uani 1 1 d . . . . .
C17 C 0.56904(19) 0.6717(3) 0.42924(18) 0.0341(8) Uani 1 1 d . . . . .
C18 C 0.6070(2) 0.7462(3) 0.4349(2) 0.0404(9) Uani 1 1 d . . . . .
H10 H 0.6511 0.7487 0.4680 0.048 Uiso 1 1 calc R U . . .
C19 C 0.5812(2) 0.8182(3) 0.3924(2) 0.0430(9) Uani 1 1 d . . . . .
H11 H 0.6078 0.8692 0.3961 0.052 Uiso 1 1 calc R U . . .
C20 C 0.5175(2) 0.8145(3) 0.3457(2) 0.0415(9) Uani 1 1 d . . . . .
H12 H 0.5005 0.8627 0.3155 0.050 Uiso 1 1 calc R U . . .
O2 O 0.46621(13) 0.59559(17) 0.38420(13) 0.0329(6) Uani 1 1 d . . . . .
O3 O 0.58979(13) 0.59816(19) 0.47066(14) 0.0409(7) Uani 1 1 d . . . . .
N3 N 0.37851(15) 0.5027(2) 0.28260(15) 0.0317(7) Uani 1 1 d . . . . .
H13 H 0.4176 0.4666 0.3106 0.038 Uiso 1 1 calc R U . . .
C21 C 0.3211(2) 0.4399(3) 0.2603(2) 0.0393(9) Uani 1 1 d . . . . .
H14 H 0.2802 0.4703 0.2306 0.047 Uiso 1 1 calc R U . . .
H15 H 0.3107 0.4175 0.3035 0.047 Uiso 1 1 calc R U . . .
C22 C 0.3370(2) 0.3642(3) 0.2182(2) 0.0447(10) Uani 1 1 d . . . . .
H16 H 0.3753 0.3305 0.2492 0.054 Uiso 1 1 calc R U . . .
H17 H 0.2969 0.3255 0.2033 0.054 Uiso 1 1 calc R U . . .
C23 C 0.3553(2) 0.3945(3) 0.1525(2) 0.0436(10) Uani 1 1 d . . . . .
H18 H 0.3158 0.4234 0.1190 0.052 Uiso 1 1 calc R U . . .
H19 H 0.3681 0.3442 0.1277 0.052 Uiso 1 1 calc R U . . .
C24 C 0.4148(2) 0.4575(3) 0.1753(2) 0.0420(9) Uani 1 1 d . . . . .
H20 H 0.4242 0.4816 0.1322 0.050 Uiso 1 1 calc R U . . .
H21 H 0.4558 0.4261 0.2035 0.050 Uiso 1 1 calc R U . . .
C25 C 0.3996(2) 0.5317(3) 0.2203(2) 0.0376(9) Uani 1 1 d . . . . .
H22 H 0.4408 0.5682 0.2374 0.045 Uiso 1 1 calc R U . . .
H23 H 0.3631 0.5683 0.1894 0.045 Uiso 1 1 calc R U . . .
O4 O 0.37175(15) 0.6733(2) 0.42780(15) 0.0462(7) Uani 1 1 d . . . . .
C26 C 0.3223(3) 0.7286(4) 0.4315(3) 0.0730(16) Uani 1 1 d . . . . .
H24 H 0.3092 0.7644 0.3882 0.110 Uiso 1 1 calc R U . . .
H25 H 0.3389 0.7660 0.4736 0.110 Uiso 1 1 calc R U . . .
H26 H 0.2827 0.6958 0.4354 0.110 Uiso 1 1 calc R U . . .
O5 O 0.46270(17) 0.6202(2) 0.54492(16) 0.0519(8) Uani 1 1 d . . . . .
H27 H 0.429(3) 0.642(4) 0.506(3) 0.078 Uiso 1 1 d . U . . .
C27 C 0.5023(3) 0.6903(4) 0.5801(3) 0.0703(16) Uani 1 1 d . . . . .
H28 H 0.5105 0.7303 0.5445 0.105 Uiso 1 1 calc R U . . .
H29 H 0.5458 0.6688 0.6109 0.105 Uiso 1 1 calc R U . . .
H30 H 0.4781 0.7208 0.6093 0.105 Uiso 1 1 calc R U . . .
S1 S 0.50213(13) 0.05205(18) 0.22285(14) 0.0581(6) Uani 0.5 1 d . U P A -1
O6 O 0.4361(12) 0.0190(15) 0.2233(15) 0.095(7) Uani 0.5 1 d D U P A -1
O7 O 0.5577(12) -0.0016(14) 0.2708(12) 0.062(3) Uani 0.5 1 d . U P A -1
O8 O 0.5155(9) 0.0859(10) 0.1586(7) 0.092(4) Uani 0.5 1 d . U P A -1
F1 F 0.4926(7) 0.1256(8) 0.3376(7) 0.089(3) Uani 0.5 1 d . U P A -1
F2 F 0.4644(5) 0.2044(5) 0.2515(6) 0.091(2) Uani 0.5 1 d . U P A -1
C28 C 0.5080(6) 0.1436(7) 0.2795(6) 0.064(3) Uani 0.5 1 d . U P A -1
F3 F 0.5712(4) 0.1805(5) 0.3002(5) 0.087(2) Uani 0.5 1 d . U P A -1
O9 O 0.3467(5) -0.0691(6) 0.2820(6) 0.147(3) Uani 0.75 1 d D U P B 1
H31 H 0.3767 -0.0412 0.2701 0.220 Uiso 0.75 1 calc DR U P B 1
C29 C 0.3607(7) -0.0655(8) 0.3609(8) 0.129(4) Uani 0.75 1 d D U P B 1
H32 H 0.4053 -0.0910 0.3839 0.193 Uiso 0.75 1 calc DR U P B 1
H33 H 0.3256 -0.0980 0.3748 0.193 Uiso 0.75 1 calc R U P B 1
H34 H 0.3603 -0.0050 0.3760 0.193 Uiso 0.75 1 calc DR U P B 1
O10 O 0.4643(16) 0.0065(14) 0.4619(12) 0.153(10) Uani 0.25 1 d D U P C -2
H35 H 0.4649 0.0252 0.4216 0.229 Uiso 0.25 1 calc DR U P C -2
C30 C 0.4267(15) -0.0699(16) 0.4530(18) 0.099(8) Uani 0.25 1 d D U P C -2
H36 H 0.3801 -0.0584 0.4234 0.149 Uiso 0.25 1 calc DR U P C -2
H37 H 0.4259 -0.0916 0.4999 0.149 Uiso 0.25 1 calc R U P C -2
H38 H 0.4475 -0.1133 0.4294 0.149 Uiso 0.25 1 calc DR U P C -2

loop_
_atom_site_aniso_label
_atom_site_aniso_U_11
_atom_site_aniso_U_22
_atom_site_aniso_U_33
_atom_site_aniso_U_23
_atom_site_aniso_U_13
_atom_site_aniso_U_12
Co1 0.0273(3) 0.0386(3) 0.0225(3) 0.0041(2) 0.0024(2) 0.0028(3)
Na1 0.0347(11) 0.0568(14) 0.0274(10) 0.0076(9) 0.0025(8) -0.0062(10)
C1 0.0293(18) 0.043(2) 0.0260(18) 0.0002(15) 0.0019(14) -0.0063(16)
C2 0.0287(18) 0.039(2) 0.0254(17) -0.0004(15) 0.0035(14) -0.0021(15)
C3 0.0287(18) 0.044(2) 0.0303(19) -0.0012(16) 0.0058(15) -0.0041(16)
C4 0.0308(19) 0.046(2) 0.042(2) -0.0011(18) 0.0097(17) -0.0039(17)
C5 0.037(2) 0.049(2) 0.037(2) -0.0025(18) 0.0121(17) -0.0094(18)
C6 0.036(2) 0.049(2) 0.0275(18) 0.0022(16) 0.0042(16) -0.0101(18)
O1 0.0290(13) 0.0463(15) 0.0267(12) 0.0064(11) 0.0052(10) -0.0006(11)
C7 0.0280(18) 0.045(2) 0.034(2) 0.0012(17) 0.0039(15) 0.0043(17)
N1 0.0326(16) 0.0380(17) 0.0304(16) 0.0025(13) 0.0058(13) 0.0050(14)
C8 0.034(2) 0.043(2) 0.0333(19) 0.0025(17) 0.0065(16) 0.0104(17)
C9 0.0283(19) 0.054(3) 0.040(2) 0.0058(18) 0.0038(16) 0.0094(18)
C10 0.036(2) 0.057(3) 0.038(2) 0.0020(19) 0.0029(17) 0.019(2)
C11 0.042(2) 0.046(2) 0.033(2) 0.0060(17) 0.0035(16) 0.0200(19)
C12 0.042(2) 0.040(2) 0.0297(18) 0.0030(16) 0.0053(16) 0.0110(18)
C13 0.0326(19) 0.039(2) 0.0269(18) -0.0006(15) 0.0037(15) 0.0092(16)
N2 0.0330(16) 0.0413(18) 0.0233(14) -0.0001(13) 0.0029(12) 0.0057(14)
C14 0.037(2) 0.041(2) 0.0311(19) 0.0029(16) 0.0044(15) 0.0025(17)
C15 0.0346(19) 0.037(2) 0.0304(18) 0.0012(15) 0.0032(15) 0.0018(16)
C16 0.0358(19) 0.040(2) 0.0206(16) 0.0010(14) 0.0046(14) -0.0032(16)
C17 0.0350(19) 0.044(2) 0.0200(16) 0.0032(15) 0.0021(14) -0.0024(17)
C18 0.039(2) 0.048(2) 0.0297(19) -0.0023(17) 0.0035(15) -0.0068(18)
C19 0.047(2) 0.040(2) 0.039(2) -0.0044(17) 0.0084(18) -0.0113(19)
C20 0.047(2) 0.036(2) 0.038(2) 0.0003(17) 0.0086(18) -0.0002(18)
O2 0.0314(13) 0.0373(14) 0.0265(12) 0.0061(10) 0.0029(10) -0.0009(11)
O3 0.0287(13) 0.0550(17) 0.0328(14) 0.0151(12) -0.0009(11) -0.0045(12)
N3 0.0293(15) 0.0382(17) 0.0243(14) 0.0047(12) 0.0025(12) 0.0020(13)
C21 0.037(2) 0.044(2) 0.035(2) 0.0010(17) 0.0066(16) -0.0045(18)
C22 0.047(2) 0.042(2) 0.043(2) -0.0010(18) 0.0109(19) -0.0011(19)
C23 0.047(2) 0.043(2) 0.037(2) -0.0057(17) 0.0066(18) 0.0014(19)
C24 0.041(2) 0.051(3) 0.034(2) -0.0009(18) 0.0109(17) 0.0038(19)
C25 0.040(2) 0.044(2) 0.0285(18) 0.0010(16) 0.0091(15) -0.0042(17)
O4 0.0433(16) 0.0582(19) 0.0352(14) -0.0023(13) 0.0082(12) 0.0034(14)
C26 0.075(4) 0.075(4) 0.064(3) -0.023(3) 0.011(3) 0.011(3)
O5 0.0533(18) 0.064(2) 0.0351(16) 0.0001(14) 0.0073(14) -0.0137(16)
C27 0.079(4) 0.082(4) 0.045(3) -0.007(3) 0.010(3) -0.029(3)
S1 0.0515(13) 0.0599(15) 0.0653(15) -0.0096(11) 0.0210(12) 0.0005(11)
O6 0.045(5) 0.068(14) 0.172(15) -0.054(10) 0.030(8) -0.007(8)
O7 0.056(6) 0.036(6) 0.092(7) 0.017(4) 0.018(5) -0.010(4)
O8 0.077(7) 0.135(14) 0.067(5) 0.003(6) 0.025(5) 0.028(8)
F1 0.091(7) 0.101(8) 0.096(5) -0.034(5) 0.059(5) -0.028(6)
F2 0.081(5) 0.067(4) 0.137(7) -0.001(4) 0.053(5) 0.028(4)
C28 0.056(5) 0.052(5) 0.095(7) -0.011(4) 0.038(7) -0.011(4)
F3 0.067(4) 0.082(5) 0.128(7) -0.050(5) 0.053(4) -0.030(4)
O9 0.117(6) 0.105(6) 0.198(7) -0.009(7) 0.017(7) 0.006(5)
C29 0.112(9) 0.079(7) 0.208(8) 0.013(8) 0.068(9) 0.022(6)
O10 0.25(2) 0.086(12) 0.18(2) 0.017(14) 0.152(18) -0.003(13)
C30 0.109(17) 0.097(13) 0.13(2) 0.008(14) 0.097(16) 0.030(11)

loop_
_atom_type_symbol
_atom_type_description
_atom_type_scat_dispersion_real
_atom_type_scat_dispersion_imag
_atom_type_scat_source
C C 0.0181 0.0091 'International Tables Vol C Tables 4.2.6.8 and 6.1.1.4'
H H 0.0000 0.0000 'International Tables Vol C Tables 4.2.6.8 and 6.1.1.4'
N N 0.0311 0.0180 'International Tables Vol C Tables 4.2.6.8 and 6.1.1.4'
O O 0.0492 0.0322 'International Tables Vol C Tables 4.2.6.8 and 6.1.1.4'
Co Co -2.3653 3.6143 'International Tables Vol C Tables 4.2.6.8 and 6.1.1.4'
Na Na 0.1353 0.1239 'International Tables Vol C Tables 4.2.6.8 and 6.1.1.4'
F F 0.0727 0.0534 'International Tables Vol C Tables 4.2.6.8 and 6.1.1.4'
S S 0.3331 0.5567 'International Tables Vol C Tables 4.2.6.8 and 6.1.1.4'

loop_
_geom_angle_atom_site_label_1
_geom_angle_atom_site_label_2
_geom_angle_atom_site_label_3
_geom_angle
_geom_angle_site_symmetry_1
_geom_angle_site_symmetry_3
N2 Co1 N1 84.43(14) . .
N2 Co1 O4 89.99(13) . .
N1 Co1 O4 93.25(13) . .
N2 Co1 O1 178.97(13) . .
N1 Co1 O1 95.03(12) . .
O4 Co1 O1 89.17(12) . .
N2 Co1 O2 94.74(12) . .
N1 Co1 O2 178.80(12) . .
O4 Co1 O2 87.61(12) . .
O1 Co1 O2 85.82(11) . .
N2 Co1 N3 95.21(13) . .
N1 Co1 N3 93.19(13) . .
O4 Co1 N3 172.08(13) . .
O1 Co1 N3 85.68(12) . .
O2 Co1 N3 86.02(12) . .
O5 Na1 O5 180.00(16) 5_666 .
O5 Na1 O3 92.87(10) 5_666 .
O5 Na1 O3 87.13(10) . .
O5 Na1 O3 87.13(10) 5_666 5_666
O5 Na1 O3 92.87(10) . 5_666
O3 Na1 O3 180.0 . 5_666
O5 Na1 O1 98.74(10) 5_666 .
O5 Na1 O1 81.26(10) . .
O3 Na1 O1 119.88(8) . .
O3 Na1 O1 60.12(8) 5_666 .
O5 Na1 O1 81.25(10) 5_666 5_666
O5 Na1 O1 98.75(10) . 5_666
O3 Na1 O1 60.12(8) . 5_666
O3 Na1 O1 119.88(8) 5_666 5_666
O1 Na1 O1 180.0 . 5_666
O5 Na1 O2 80.72(10) 5_666 5_666
O5 Na1 O2 99.28(10) . 5_666
O3 Na1 O2 119.73(8) . 5_666
O3 Na1 O2 60.27(8) 5_666 5_666
O1 Na1 O2 120.33(8) . 5_666
O1 Na1 O2 59.67(8) 5_666 5_666
O5 Na1 O2 99.28(10) 5_666 .
O5 Na1 O2 80.72(10) . .
O3 Na1 O2 60.27(8) . .
O3 Na1 O2 119.73(8) 5_666 .
O1 Na1 O2 59.67(8) . .
O1 Na1 O2 120.33(8) 5_666 .
O2 Na1 O2 180.0 5_666 .
O5 Na1 H27 159.9(14) 5_666 .
O5 Na1 H27 20.1(14) . .
O3 Na1 H27 87.9(13) . .
O3 Na1 H27 92.1(13) 5_666 .
O1 Na1 H27 63.9(14) . .
O1 Na1 H27 116.1(14) 5_666 .
O2 Na1 H27 116.1(14) 5_666 .
O2 Na1 H27 63.9(14) . .
C6 C1 O3 124.9(3) . 5_666
C6 C1 C2 122.1(4) . .
O3 C1 C2 112.9(3) 5_666 .
O1 C2 C1 118.2(3) . .
O1 C2 C3 125.2(3) . .
C1 C2 C3 116.6(3) . .
C4 C3 C2 120.2(3) . .
C4 C3 C7 117.2(3) . .
C2 C3 C7 122.6(3) . .
C5 C4 C3 121.0(4) . .
C5 C4 H1 119.5 . .
C3 C4 H1 119.5 . .
C4 C5 C6 119.7(4) . .
C4 C5 H2 120.2 . .
C6 C5 H2 120.2 . .
C1 C6 C5 120.3(4) . .
C1 C6 H3 119.8 . .
C5 C6 H3 119.8 . .
C2 O1 Co1 122.5(2) . .
C2 O1 Na1 119.2(2) . .
Co1 O1 Na1 106.76(11) . .
N1 C7 C3 124.7(4) . .
N1 C7 H4 117.6 . .
C3 C7 H4 117.6 . .
C7 N1 C8 122.6(3) . .
C7 N1 Co1 124.6(3) . .
C8 N1 Co1 112.5(3) . .
C13 C8 C9 120.5(4) . .
C13 C8 N1 114.2(3) . .
C9 C8 N1 125.4(4) . .
C10 C9 C8 118.3(4) . .
C10 C9 H5 120.9 . .
C8 C9 H5 120.9 . .
C11 C10 C9 121.2(4) . .
C11 C10 H6 119.4 . .
C9 C10 H6 119.4 . .
C12 C11 C10 120.2(4) . .
C12 C11 H7 119.9 . .
C10 C11 H7 119.9 . .
C11 C12 C13 119.4(4) . .
C11 C12 H8 120.3 . .
C13 C12 H8 120.3 . .
C12 C13 C8 120.3(3) . .
C12 C13 N2 126.4(4) . .
C8 C13 N2 113.3(3) . .
C14 N2 C13 122.1(3) . .
C14 N2 Co1 124.3(3) . .
C13 N2 Co1 113.2(3) . .
N2 C14 C15 125.1(4) . .
N2 C14 H9 117.4 . .
C15 C14 H9 117.4 . .
C20 C15 C16 120.7(3) . .
C20 C15 C14 117.2(4) . .
C16 C15 C14 122.1(4) . .
O2 C16 C17 119.2(3) . .
O2 C16 C15 125.0(3) . .
C17 C16 C15 115.8(3) . .
C18 C17 O3 124.5(3) . .
C18 C17 C16 122.0(4) . .
O3 C17 C16 113.2(3) . .
C17 C18 C19 120.6(4) . .
C17 C18 H10 119.7 . .
C19 C18 H10 119.7 . .
C20 C19 C18 119.3(4) . .
C20 C19 H11 120.3 . .
C18 C19 H11 120.3 . .
C19 C20 C15 121.3(4) . .
C19 C20 H12 119.3 . .
C15 C20 H12 119.3 . .
C16 O2 Co1 122.1(2) . .
C16 O2 Na1 117.7(2) . .
Co1 O2 Na1 105.15(10) . .
C17 O3 C1 121.3(3) . 5_666
C17 O3 Na1 119.5(2) . .
C1 O3 Na1 119.2(2) 5_666 .
C25 N3 C21 110.8(3) . .
C25 N3 Co1 117.1(2) . .
C21 N3 Co1 115.7(2) . .
C25 N3 H13 103.8 . .
C21 N3 H13 103.8 . .
Co1 N3 H13 103.8 . .
N3 C21 C22 112.5(3) . .
N3 C21 H14 109.1 . .
C22 C21 H14 109.1 . .
N3 C21 H15 109.1 . .
C22 C21 H15 109.1 . .
H14 C21 H15 107.8 . .
C23 C22 C21 111.6(4) . .
C23 C22 H16 109.3 . .
C21 C22 H16 109.3 . .
C23 C22 H17 109.3 . .
C21 C22 H17 109.3 . .
H16 C22 H17 108.0 . .
C22 C23 C24 109.1(3) . .
C22 C23 H18 109.9 . .
C24 C23 H18 109.9 . .
C22 C23 H19 109.9 . .
C24 C23 H19 109.9 . .
H18 C23 H19 108.3 . .
C23 C24 C25 111.5(3) . .
C23 C24 H20 109.3 . .
C25 C24 H20 109.3 . .
C23 C24 H21 109.3 . .
C25 C24 H21 109.3 . .
H20 C24 H21 108.0 . .
N3 C25 C24 113.8(3) . .
N3 C25 H22 108.8 . .
C24 C25 H22 108.8 . .
N3 C25 H23 108.8 . .
C24 C25 H23 108.8 . .
H22 C25 H23 107.7 . .
C26 O4 Co1 127.0(3) . .
O4 C26 H24 109.5 . .
O4 C26 H25 109.5 . .
H24 C26 H25 109.5 . .
O4 C26 H26 109.5 . .
H24 C26 H26 109.5 . .
H25 C26 H26 109.5 . .
C27 O5 Na1 127.0(3) . .
C27 O5 H27 108(4) . .
Na1 O5 H27 103(4) . .
O5 C27 H28 109.5 . .
O5 C27 H29 109.5 . .
H28 C27 H29 109.5 . .
O5 C27 H30 109.5 . .
H28 C27 H30 109.5 . .
H29 C27 H30 109.5 . .
O8 S1 O6 122.8(13) . .
O8 S1 O7 115.8(9) . .
O6 S1 O7 110.2(9) . .
O8 S1 C28 104.8(7) . .
O6 S1 C28 99.7(11) . .
O7 S1 C28 98.6(9) . .
F1 C28 F2 102.1(11) . .
F1 C28 F3 106.5(10) . .
F2 C28 F3 107.5(10) . .
F1 C28 S1 112.7(8) . .
F2 C28 S1 113.5(9) . .
F3 C28 S1 113.6(7) . .
C29 O9 H31 109.5 . .
O9 C29 H32 109.5 . .
O9 C29 H33 109.5 . .
H32 C29 H33 109.5 . .
O9 C29 H34 109.5 . .
H32 C29 H34 109.5 . .
H33 C29 H34 109.5 . .
C30 O10 H35 109.5 . .
O10 C30 H36 109.5 . .
O10 C30 H37 109.5 . .
H36 C30 H37 109.5 . .
O10 C30 H38 109.5 . .
H36 C30 H38 109.5 . .
H37 C30 H38 109.5 . .

loop_
_geom_bond_atom_site_label_1
_geom_bond_atom_site_label_2
_geom_bond_distance
_geom_bond_site_symmetry_2
Co1 N2 1.887(3) .
Co1 N1 1.888(3) .
Co1 O4 1.893(3) .
Co1 O1 1.897(3) .
Co1 O2 1.902(3) .
Co1 N3 2.018(3) .
Na1 O5 2.279(4) 5_666
Na1 O5 2.279(4) .
Na1 O3 2.579(3) .
Na1 O3 2.579(3) 5_666
Na1 O1 2.580(2) .
Na1 O1 2.580(2) 5_666
Na1 O2 2.618(2) 5_666
Na1 O2 2.619(2) .
Na1 H27 2.66(6) .
C1 C6 1.374(6) .
C1 O3 1.390(5) 5_666
C1 C2 1.424(5) .
C2 O1 1.307(4) .
C2 C3 1.423(5) .
C3 C4 1.414(5) .
C3 C7 1.425(5) .
C4 C5 1.371(6) .
C4 H1 0.9500 .
C5 C6 1.401(6) .
C5 H2 0.9500 .
C6 H3 0.9500 .
C7 N1 1.292(5) .
C7 H4 0.9500 .
N1 C8 1.417(5) .
C8 C13 1.395(6) .
C8 C9 1.397(5) .
C9 C10 1.391(6) .
C9 H5 0.9500 .
C10 C11 1.386(7) .
C10 H6 0.9500 .
C11 C12 1.384(6) .
C11 H7 0.9500 .
C12 C13 1.386(5) .
C12 H8 0.9500 .
C13 N2 1.420(5) .
N2 C14 1.294(5) .
C14 C15 1.432(5) .
C14 H9 0.9500 .
C15 C20 1.403(6) .
C15 C16 1.428(5) .
C16 O2 1.308(5) .
C16 C17 1.421(5) .
C17 C18 1.376(6) .
C17 O3 1.387(5) .
C18 C19 1.395(6) .
C18 H10 0.9500 .
C19 C20 1.363(6) .
C19 H11 0.9500 .
C20 H12 0.9500 .
O3 C1 1.390(5) 5_666
N3 C25 1.476(5) .
N3 C21 1.492(5) .
N3 H13 1.0000 .
C21 C22 1.518(6) .
C21 H14 0.9900 .
C21 H15 0.9900 .
C22 C23 1.512(6) .
C22 H16 0.9900 .
C22 H17 0.9900 .
C23 C24 1.524(6) .
C23 H18 0.9900 .
C23 H19 0.9900 .
C24 C25 1.530(6) .
C24 H20 0.9900 .
C24 H21 0.9900 .
C25 H22 0.9900 .
C25 H23 0.9900 .
O4 C26 1.347(6) .
C26 H24 0.9800 .
C26 H25 0.9800 .
C26 H26 0.9800 .
O5 C27 1.407(6) .
O5 H27 0.94(7) .
C27 H28 0.9800 .
C27 H29 0.9800 .
C27 H30 0.9800 .
S1 O8 1.457(16) .
S1 O6 1.454(17) .
S1 O7 1.50(2) .
S1 C28 1.776(11) .
F1 C28 1.293(15) .
F2 C28 1.302(14) .
C28 F3 1.368(13) .
O9 C29 1.482(13) .
O9 H31 0.8400 .
C29 H32 0.9800 .
C29 H33 0.9800 .
C29 H34 0.9800 .
O10 C30 1.393(19) .
O10 H35 0.8400 .
C30 H36 0.9800 .
C30 H37 0.9800 .
C30 H38 0.9800 .

loop_
_geom_torsion_atom_site_label_1
_geom_torsion_atom_site_label_2
_geom_torsion_atom_site_label_3
_geom_torsion_atom_site_label_4
_geom_torsion
_geom_torsion_site_symmetry_1
_geom_torsion_site_symmetry_4
C6 C1 C2 O1 177.4(4) . .
O3 C1 C2 O1 1.4(5) 5_666 .
C6 C1 C2 C3 -4.3(6) . .
O3 C1 C2 C3 179.7(3) 5_666 .
O1 C2 C3 C4 -178.5(4) . .
C1 C2 C3 C4 3.3(5) . .
O1 C2 C3 C7 3.7(6) . .
C1 C2 C3 C7 -174.5(4) . .
C2 C3 C4 C5 -0.1(6) . .
C7 C3 C4 C5 177.9(4) . .
C3 C4 C5 C6 -2.4(6) . .
O3 C1 C6 C5 177.5(4) 5_666 .
C2 C1 C6 C5 2.0(6) . .
C4 C5 C6 C1 1.5(6) . .
C1 C2 O1 Co1 -165.0(3) . .
C3 C2 O1 Co1 16.8(5) . .
C1 C2 O1 Na1 -26.6(4) . .
C3 C2 O1 Na1 155.2(3) . .
N1 Co1 O1 C2 -24.4(3) . .
O4 Co1 O1 C2 68.8(3) . .
O2 Co1 O1 C2 156.5(3) . .
N3 Co1 O1 C2 -117.2(3) . .
N1 Co1 O1 Na1 -167.15(12) . .
O4 Co1 O1 Na1 -73.96(12) . .
O2 Co1 O1 Na1 13.70(11) . .
N3 Co1 O1 Na1 100.02(12) . .
C4 C3 C7 N1 172.4(4) . .
C2 C3 C7 N1 -9.8(6) . .
C3 C7 N1 C8 -179.7(4) . .
C3 C7 N1 Co1 -6.1(6) . .
N2 Co1 N1 C7 -159.6(3) . .
O4 Co1 N1 C7 -70.0(3) . .
O1 Co1 N1 C7 19.5(3) . .
N3 Co1 N1 C7 105.4(3) . .
N2 Co1 N1 C8 14.5(3) . .
O4 Co1 N1 C8 104.2(3) . .
O1 Co1 N1 C8 -166.4(3) . .
N3 Co1 N1 C8 -80.4(3) . .
C7 N1 C8 C13 160.7(4) . .
Co1 N1 C8 C13 -13.6(4) . .
C7 N1 C8 C9 -19.5(6) . .
Co1 N1 C8 C9 166.2(3) . .
C13 C8 C9 C10 -1.5(6) . .
N1 C8 C9 C10 178.7(4) . .
C8 C9 C10 C11 -0.7(6) . .
C9 C10 C11 C12 1.6(6) . .
C10 C11 C12 C13 -0.2(6) . .
C11 C12 C13 C8 -2.0(6) . .
C11 C12 C13 N2 177.2(4) . .
C9 C8 C13 C12 2.9(6) . .
N1 C8 C13 C12 -177.3(3) . .
C9 C8 C13 N2 -176.5(3) . .
N1 C8 C13 N2 3.4(5) . .
C12 C13 N2 C14 16.4(6) . .
C8 C13 N2 C14 -164.3(4) . .
C12 C13 N2 Co1 -170.8(3) . .
C8 C13 N2 Co1 8.5(4) . .
N1 Co1 N2 C14 159.7(3) . .
O4 Co1 N2 C14 66.5(3) . .
O2 Co1 N2 C14 -21.1(3) . .
N3 Co1 N2 C14 -107.6(3) . .
N1 Co1 N2 C13 -12.8(2) . .
O4 Co1 N2 C13 -106.1(3) . .
O2 Co1 N2 C13 166.3(2) . .
N3 Co1 N2 C13 79.9(3) . .
C13 N2 C14 C15 178.5(4) . .
Co1 N2 C14 C15 6.6(6) . .
N2 C14 C15 C20 -170.3(4) . .
N2 C14 C15 C16 9.0(6) . .
C20 C15 C16 O2 178.8(4) . .
C14 C15 C16 O2 -0.5(6) . .
C20 C15 C16 C17 -1.1(5) . .
C14 C15 C16 C17 179.6(4) . .
O2 C16 C17 C18 -175.8(3) . .
C15 C16 C17 C18 4.2(5) . .
O2 C16 C17 O3 -1.2(5) . .
C15 C16 C17 O3 178.7(3) . .
O3 C17 C18 C19 -178.1(4) . .
C16 C17 C18 C19 -4.1(6) . .
C17 C18 C19 C20 0.8(6) . .
C18 C19 C20 C15 2.3(6) . .
C16 C15 C20 C19 -2.0(6) . .
C14 C15 C20 C19 177.3(4) . .
C17 C16 O2 Co1 158.2(3) . .
C15 C16 O2 Co1 -21.7(5) . .
C17 C16 O2 Na1 25.6(4) . .
C15 C16 O2 Na1 -154.3(3) . .
C18 C17 O3 C1 -33.2(5) . 5_666
C16 C17 O3 C1 152.4(3) . 5_666
C18 C17 O3 Na1 149.9(3) . .
C16 C17 O3 Na1 -24.5(4) . .
C25 N3 C21 C22 53.8(4) . .
Co1 N3 C21 C22 -169.9(3) . .
N3 C21 C22 C23 -57.2(5) . .
C21 C22 C23 C24 56.2(5) . .
C22 C23 C24 C25 -53.9(5) . .
C21 N3 C25 C24 -52.4(4) . .
Co1 N3 C25 C24 172.0(3) . .
C23 C24 C25 N3 53.6(5) . .
N2 Co1 O4 C26 62.6(5) . .
N1 Co1 O4 C26 -21.8(5) . .
O1 Co1 O4 C26 -116.8(5) . .
O2 Co1 O4 C26 157.4(5) . .
O8 S1 C28 F1 175.5(15) . .
O6 S1 C28 F1 47.6(15) . .
O7 S1 C28 F1 -64.8(13) . .
O8 S1 C28 F2 60.1(10) . .
O6 S1 C28 F2 -67.8(13) . .
O7 S1 C28 F2 179.8(11) . .
O8 S1 C28 F3 -63.2(12) . .
O6 S1 C28 F3 168.9(13) . .
O7 S1 C28 F3 56.5(12) . .
